data_7226071
loop_
_publ_author_name
'Groves, Brandon R.'
'Smithen, Deborah A.'
'Cameron, T. Stanley'
'Thompson, Alison'

_publ_section_title
;
 Thionation reactions of 2-pyrrole carboxylates
;
_journal_issue 74
_journal_name_full 'RSC Adv.'
_journal_page_first 69691
_journal_paper_doi 10.1039/C6RA14809C
_journal_volume 6
_journal_year 2016
_chemical_formula_moiety 'C15 H19 B F2 N2 '
_chemical_formula_sum 'C15 H19 B F2 N2'
_chemical_formula_weight 276.14
_space_group_IT_number 14
_symmetry_cell_setting monoclinic
_symmetry_Int_Tables_number 14
_symmetry_space_group_name_Hall '-P 2yn'
_symmetry_space_group_name_H-M 'P 1 21/n 1'
_audit_update_record
;
2016-03-14 deposited with the CCDC.
2016-07-15 downloaded from the CCDC.
;
_cell_angle_alpha 90.0000
_cell_angle_beta 98.682(4)
_cell_angle_gamma 90.0000
_cell_formula_units_Z 4
_cell_length_a 7.2351(6)
_cell_length_b 16.6785(14)
_cell_length_c 11.8701(10)
_cell_measurement_reflns_used 7989
_cell_measurement_temperature 293.0
_cell_measurement_theta_max 29.2
_cell_measurement_theta_min 2.1
_cell_volume 1416.0(2)
_computing_cell_refinement PROCESS
_computing_data_collection PROCESS
_computing_data_reduction CrystalStructure
_computing_publication_material 'CrystalStructure 3.8'
_computing_structure_refinement CRYSTALS
_computing_structure_solution SHELXS97
_diffrn_ambient_temperature 293.0
_diffrn_detector_area_resol_mean 10.00
_diffrn_measured_fraction_theta_full 0.987
_diffrn_measured_fraction_theta_max 0.987
_diffrn_measurement_device_type 'Rigaku RAXIS-RAPID'
_diffrn_measurement_method \w
_diffrn_radiation_type 'Mo K\a'
_diffrn_radiation_wavelength 0.71075
_diffrn_reflns_av_R_equivalents 0.025
_diffrn_reflns_limit_h_max 9
_diffrn_reflns_limit_h_min -9
_diffrn_reflns_limit_k_max 20
_diffrn_reflns_limit_k_min -22
_diffrn_reflns_limit_l_max 16
_diffrn_reflns_limit_l_min -16
_diffrn_reflns_number 12329
_diffrn_reflns_theta_full 29.21
_diffrn_reflns_theta_max 29.21
_exptl_absorpt_coefficient_mu 0.094
_exptl_absorpt_correction_T_max 0.993
_exptl_absorpt_correction_T_min 0.759
_exptl_absorpt_correction_type multi-scan
_exptl_absorpt_process_details
;
     Higashi, T. (1995). Program for Absorption Correction.
     Rigaku Corporation, Tokyo, Japan.
;
_exptl_crystal_colour dark-red
_exptl_crystal_density_diffrn 1.295
_exptl_crystal_density_method 'not measured'
_exptl_crystal_description needle
_exptl_crystal_F_000 584.00
_exptl_crystal_size_max 0.42
_exptl_crystal_size_mid 0.19
_exptl_crystal_size_min 0.08
_refine_diff_density_max 0.19
_refine_diff_density_min -0.19
_refine_ls_extinction_coef 108(36)
_refine_ls_extinction_method 'Larson (1970) Crystallographic Computing eq. 22'
_refine_ls_goodness_of_fit_ref 1.089
_refine_ls_hydrogen_treatment noref
_refine_ls_number_parameters 182
_refine_ls_number_reflns 1723
_refine_ls_R_factor_gt 0.0485
_refine_ls_shift/su_max 0.0000
_refine_ls_structure_factor_coef F
_refine_ls_weighting_details
;
     Chebychev polynomial with 3 parameters (Carruthers & Watkin, 1979)
     4.1965    1.8169    2.9989
;
_refine_ls_weighting_scheme calc
_refine_ls_wR_factor_ref 0.0576
_reflns_number_gt 1723
_reflns_number_total 3779
_reflns_threshold_expression F^2^>2.0\s(F^2^)
_cod_data_source_file c6ra14809c2.cif
_cod_data_source_block '__n1Deb'
_cod_original_formula_sum 'C15 H19 B F2 N2 '
_cod_database_code 7226071

loop_
_symmetry_equiv_pos_site_id
_symmetry_equiv_pos_as_xyz
1 +X,+Y,+Z
2 1/2-X,1/2+Y,1/2-Z
3 -X,-Y,-Z
4 1/2+X,1/2-Y,1/2+Z

loop_
_atom_site_label
_atom_site_type_symbol
_atom_site_fract_x
_atom_site_fract_y
_atom_site_fract_z
_atom_site_U_iso_or_equiv
_atom_site_adp_type
_atom_site_occupancy
_atom_site_symmetry_multiplicity
_atom_site_calc_flag
_atom_site_refinement_flags
F1 F 0.8829(2) 0.18022(8) 0.39828(11) 0.0719(4) Uani 1.00 1 d .
F2 F 0.5673(2) 0.16929(8) 0.37371(12) 0.0745(4) Uani 1.00 1 d .
N1 N 0.7409(2) 0.11819(9) 0.54849(14) 0.0472(4) Uani 1.00 1 d .
N2 N 0.7472(2) 0.04900(10) 0.36238(14) 0.0482(4) Uani 1.00 1 d .
C1 C 0.7369(2) 0.17365(12) 0.63103(19) 0.0505(5) Uani 1.00 1 d .
C2 C 0.7397(2) 0.13618(13) 0.73711(18) 0.0525(5) Uani 1.00 1 d .
C3 C 0.7448(2) 0.05471(13) 0.71864(18) 0.0514(5) Uani 1.00 1 d .
C4 C 0.7466(2) 0.04306(11) 0.60049(17) 0.0464(5) Uani 1.00 1 d .
C5 C 0.7524(2) -0.02583(12) 0.53672(17) 0.0474(5) Uani 1.00 1 d .
C6 C 0.7534(2) -0.02422(11) 0.42022(18) 0.0472(5) Uani 1.00 1 d .
C7 C 0.7580(2) -0.08658(12) 0.34026(19) 0.0513(5) Uani 1.00 1 d .
C8 C 0.7553(2) -0.05078(13) 0.23466(19) 0.0556(6) Uani 1.00 1 d .
C9 C 0.7496(2) 0.03284(13) 0.25157(18) 0.0527(5) Uani 1.00 1 d .
C10 C 0.7300(3) 0.26185(13) 0.6071(2) 0.0657(7) Uani 1.00 1 d .
C11 C 0.7361(3) 0.17941(16) 0.8479(2) 0.0692(7) Uani 1.00 1 d .
C12 C 0.7497(3) -0.01133(15) 0.8044(2) 0.0649(7) Uani 1.00 1 d .
C13 C 0.7621(3) -0.17443(13) 0.3663(2) 0.0643(6) Uani 1.00 1 d .
C14 C 0.7578(3) -0.09198(16) 0.1231(2) 0.0739(8) Uani 1.00 1 d .
C15 C 0.7428(3) 0.09699(16) 0.1633(2) 0.0696(7) Uani 1.00 1 d .
B1 B 0.7338(3) 0.13216(13) 0.4189(2) 0.0502(6) Uani 1.00 1 d .
H1 H 0.7559 -0.0763 0.5742 0.057 Uiso 1.00 1 c R
H2 H 0.7546 0.2906 0.6768 0.080 Uiso 1.00 1 c R
H3 H 0.8243 0.2220 0.8548 0.084 Uiso 1.00 1 c R
H4 H 0.7211 -0.0609 0.7662 0.079 Uiso 1.00 1 c R
H5 H 0.7521 -0.1823 0.4444 0.078 Uiso 1.00 1 c R
H6 H 0.6514 -0.0762 0.0707 0.090 Uiso 1.00 1 c R
H7 H 0.8224 0.1400 0.1923 0.084 Uiso 1.00 1 c R
H8 H 0.8216 0.2751 0.5606 0.080 Uiso 1.00 1 c R
H9 H 0.6096 0.2758 0.5686 0.080 Uiso 1.00 1 c R
H10 H 0.6145 0.2005 0.8496 0.084 Uiso 1.00 1 c R
H11 H 0.7672 0.1431 0.9095 0.084 Uiso 1.00 1 c R
H12 H 0.8708 -0.0143 0.8482 0.079 Uiso 1.00 1 c R
H13 H 0.6600 -0.0009 0.8535 0.079 Uiso 1.00 1 c R
H14 H 0.6608 -0.2002 0.3202 0.078 Uiso 1.00 1 c R
H15 H 0.8768 -0.1967 0.3509 0.078 Uiso 1.00 1 c R
H16 H 0.8682 -0.0775 0.0934 0.090 Uiso 1.00 1 c R
H17 H 0.7556 -0.1484 0.1337 0.090 Uiso 1.00 1 c R
H18 H 0.7838 0.0759 0.0969 0.084 Uiso 1.00 1 c R
H19 H 0.6183 0.1162 0.1446 0.084 Uiso 1.00 1 c R

loop_
_atom_site_aniso_label
_atom_site_aniso_U_11
_atom_site_aniso_U_22
_atom_site_aniso_U_33
_atom_site_aniso_U_12
_atom_site_aniso_U_13
_atom_site_aniso_U_23
F1 0.0970(11) 0.0544(7) 0.0676(8) -0.0278(6) 0.0229(7) 0.0037(6)
F2 0.0875(10) 0.0604(8) 0.0716(8) 0.0279(7) -0.0012(6) 0.0055(6)
N1 0.0516(9) 0.0340(8) 0.0566(10) 0.0003(6) 0.0100(7) 0.0017(6)
N2 0.0514(9) 0.0389(8) 0.0541(10) 0.0001(7) 0.0073(6) 0.0048(7)
C1 0.0511(11) 0.0416(10) 0.0597(12) -0.0004(8) 0.0109(8) 0.0000(9)
C2 0.0488(11) 0.0508(11) 0.0587(12) -0.0012(8) 0.0106(8) -0.0002(9)
C3 0.0484(11) 0.0496(11) 0.0563(12) -0.0024(8) 0.0085(8) 0.0063(9)
C4 0.0463(10) 0.0396(9) 0.0531(11) -0.0009(8) 0.0069(7) 0.0077(8)
C5 0.0460(10) 0.0363(9) 0.0590(12) -0.0005(7) 0.0055(8) 0.0063(8)
C6 0.0454(10) 0.0359(9) 0.0595(12) -0.0002(8) 0.0052(7) 0.0046(8)
C7 0.0448(10) 0.0413(10) 0.0666(13) 0.0013(8) 0.0044(8) -0.0025(9)
C8 0.0545(12) 0.0515(11) 0.0606(13) -0.0003(9) 0.0074(8) -0.0060(10)
C9 0.0531(11) 0.0507(11) 0.0539(12) -0.0032(9) 0.0071(8) 0.0003(9)
C10 0.0812(15) 0.0402(11) 0.0767(16) 0.0010(10) 0.0150(11) -0.0018(10)
C11 0.0833(17) 0.0662(15) 0.0607(14) -0.0021(12) 0.0192(11) -0.0056(11)
C12 0.0722(15) 0.0618(13) 0.0608(13) -0.0029(11) 0.0104(10) 0.0133(11)
C13 0.0687(14) 0.0413(11) 0.0801(15) 0.0003(9) 0.0018(11) -0.0055(10)
C14 0.0797(16) 0.0715(16) 0.0702(16) -0.0049(13) 0.0107(12) -0.0164(12)
C15 0.0858(17) 0.0652(15) 0.0582(14) -0.0001(12) 0.0121(11) 0.0079(11)
B1 0.0578(13) 0.0356(10) 0.0573(13) 0.0013(10) 0.0086(10) 0.0071(10)

loop_
_atom_type_symbol
_atom_type_description
_atom_type_scat_dispersion_real
_atom_type_scat_dispersion_imag
_atom_type_scat_source
C C 0.003 0.002
;
International Tables for Crystallography
(1992, Vol. C, Tables 4.2.6.8 and 6.1.1.4)
;
H H 0.000 0.000
;
International Tables for Crystallography
(1992, Vol. C, Table 6.1.1.4)
;
N N 0.006 0.003
;
International Tables for Crystallography
(1992, Vol. C, Tables 4.2.6.8 and 6.1.1.4)
;
B B 0.001 0.001
;
International Tables for Crystallography
(1992, Vol. C, Tables 4.2.6.8 and 6.1.1.4)
;
F F 0.017 0.010
;
International Tables for Crystallography
(1992, Vol. C, Tables 4.2.6.8 and 6.1.1.4)
;

loop_
_geom_angle_atom_site_label_1
_geom_angle_atom_site_label_2
_geom_angle_atom_site_label_3
_geom_angle
_geom_angle_publ_flag
C(1) N(1) C(4) 107.26(16) yes
C(1) N(1) B(1) 128.04(16) yes
C(4) N(1) B(1) 124.68(15) yes
C(6) N(2) C(9) 107.51(16) yes
C(6) N(2) B(1) 124.65(17) yes
C(9) N(2) B(1) 127.82(17) yes
N(1) C(1) C(2) 110.30(17) yes
N(1) C(1) C(10) 122.60(19) yes
C(2) C(1) C(10) 127.1(2) yes
C(1) C(2) C(3) 107.07(18) yes
C(1) C(2) C(11) 124.9(2) yes
C(3) C(2) C(11) 128.1(2) yes
C(2) C(3) C(4) 107.28(18) yes
C(2) C(3) C(12) 128.0(2) yes
C(4) C(3) C(12) 124.68(19) yes
N(1) C(4) C(3) 108.09(16) yes
N(1) C(4) C(5) 120.44(18) yes
C(3) C(4) C(5) 131.47(18) yes
C(4) C(5) C(6) 122.48(18) yes
N(2) C(6) C(5) 120.19(17) yes
N(2) C(6) C(7) 108.39(18) yes
C(5) C(6) C(7) 131.42(18) yes
C(6) C(7) C(8) 106.98(18) yes
C(6) C(7) C(13) 125.7(2) yes
C(8) C(7) C(13) 127.3(2) yes
C(7) C(8) C(9) 107.10(19) yes
C(7) C(8) C(14) 127.1(2) yes
C(9) C(8) C(14) 125.8(2) yes
N(2) C(9) C(8) 110.01(18) yes
N(2) C(9) C(15) 122.58(19) yes
C(8) C(9) C(15) 127.4(2) yes
F(1) B(1) F(2) 108.97(17) yes
F(1) B(1) N(1) 110.49(16) yes
F(1) B(1) N(2) 109.76(18) yes
F(2) B(1) N(1) 110.31(18) yes
F(2) B(1) N(2) 109.83(16) yes
N(1) B(1) N(2) 107.47(15) yes
C(4) C(5) H(1) 118.8 no
C(6) C(5) H(1) 118.8 no
C(1) C(10) H(2) 109.5 no
C(1) C(10) H(8) 109.4 no
C(1) C(10) H(9) 109.4 no
H(2) C(10) H(8) 109.5 no
H(2) C(10) H(9) 109.5 no
H(8) C(10) H(9) 109.4 no
C(2) C(11) H(3) 109.5 no
C(2) C(11) H(10) 109.6 no
C(2) C(11) H(11) 109.5 no
H(3) C(11) H(10) 109.4 no
H(3) C(11) H(11) 109.4 no
H(10) C(11) H(11) 109.4 no
C(3) C(12) H(4) 109.6 no
C(3) C(12) H(12) 109.6 no
C(3) C(12) H(13) 109.5 no
H(4) C(12) H(12) 109.4 no
H(4) C(12) H(13) 109.4 no
H(12) C(12) H(13) 109.3 no
C(7) C(13) H(5) 109.6 no
C(7) C(13) H(14) 109.6 no
C(7) C(13) H(15) 109.4 no
H(5) C(13) H(14) 109.5 no
H(5) C(13) H(15) 109.3 no
H(14) C(13) H(15) 109.4 no
C(8) C(14) H(6) 109.6 no
C(8) C(14) H(16) 109.6 no
C(8) C(14) H(17) 109.6 no
H(6) C(14) H(16) 109.3 no
H(6) C(14) H(17) 109.4 no
H(16) C(14) H(17) 109.4 no
C(9) C(15) H(7) 109.4 no
C(9) C(15) H(18) 109.6 no
C(9) C(15) H(19) 109.6 no
H(7) C(15) H(18) 109.3 no
H(7) C(15) H(19) 109.4 no
H(18) C(15) H(19) 109.5 no

loop_
_geom_bond_atom_site_label_1
_geom_bond_atom_site_label_2
_geom_bond_distance
_geom_bond_publ_flag
F(1) B(1) 1.395(2) yes
F(2) B(1) 1.388(2) yes
N(1) C(1) 1.351(2) yes
N(1) C(4) 1.395(2) yes
N(1) B(1) 1.549(3) yes
N(2) C(6) 1.398(2) yes
N(2) C(9) 1.345(2) yes
N(2) B(1) 1.550(2) yes
C(1) C(2) 1.403(3) yes
C(1) C(10) 1.498(2) yes
C(2) C(3) 1.378(3) yes
C(2) C(11) 1.503(3) yes
C(3) C(4) 1.418(2) yes
C(3) C(12) 1.496(3) yes
C(4) C(5) 1.380(2) yes
C(5) C(6) 1.384(2) yes
C(6) C(7) 1.412(2) yes
C(7) C(8) 1.386(3) yes
C(7) C(13) 1.497(2) yes
C(8) C(9) 1.411(3) yes
C(8) C(14) 1.495(3) yes
C(9) C(15) 1.493(3) yes
C(5) H(1) 0.950 no
C(10) H(2) 0.949 no
C(10) H(8) 0.950 no
C(10) H(9) 0.950 no
C(11) H(3) 0.951 no
C(11) H(10) 0.950 no
C(11) H(11) 0.950 no
C(12) H(4) 0.950 no
C(12) H(12) 0.950 no
C(12) H(13) 0.951 no
C(13) H(5) 0.950 no
C(13) H(14) 0.949 no
C(13) H(15) 0.952 no
C(14) H(6) 0.951 no
C(14) H(16) 0.951 no
C(14) H(17) 0.950 no
C(15) H(7) 0.951 no
C(15) H(18) 0.950 no
C(15) H(19) 0.950 no

loop_
_geom_contact_atom_site_label_1
_geom_contact_atom_site_label_2
_geom_contact_distance
_geom_contact_site_symmetry_2
F(1) F(2) 2.265(2) .
F(1) N(1) 2.421(2) .
F(1) N(2) 2.410(2) .
F(1) C(1) 3.105(2) .
F(1) C(4) 3.561(2) .
F(1) C(6) 3.556(2) .
F(1) C(9) 3.082(2) .
F(1) C(10) 3.170(3) .
F(1) C(11) 3.582(3) 4_554
F(1) C(13) 3.500(2) 3_756
F(1) C(15) 3.143(2) .
F(2) F(1) 2.265(2) .
F(2) N(1) 2.413(2) .
F(2) N(2) 2.406(2) .
F(2) C(1) 3.116(2) .
F(2) C(4) 3.508(2) .
F(2) C(5) 3.598(2) 3_656
F(2) C(6) 3.508(2) .
F(2) C(9) 3.098(2) .
F(2) C(10) 3.234(2) .
F(2) C(11) 3.462(3) 4_454
F(2) C(15) 3.203(3) .
N(1) F(1) 2.421(2) .
N(1) F(2) 2.413(2) .
N(1) N(2) 2.499(2) .
N(1) C(2) 2.260(2) .
N(1) C(3) 2.277(2) .
N(1) C(5) 2.408(2) .
N(1) C(6) 2.830(2) .
N(1) C(10) 2.500(2) .
N(2) F(1) 2.410(2) .
N(2) F(2) 2.406(2) .
N(2) N(1) 2.499(2) .
N(2) C(4) 2.829(2) .
N(2) C(5) 2.412(2) .
N(2) C(7) 2.279(2) .
N(2) C(8) 2.258(2) .
N(2) C(15) 2.490(3) .
C(1) F(1) 3.105(2) .
C(1) F(2) 3.116(2) .
C(1) C(3) 2.236(2) .
C(1) C(4) 2.211(2) .
C(1) C(5) 3.518(2) .
C(1) C(11) 2.577(3) .
C(1) B(1) 2.609(3) .
C(2) N(1) 2.260(2) .
C(2) C(4) 2.251(2) .
C(2) C(10) 2.597(3) .
C(2) C(12) 2.584(3) .
C(3) N(1) 2.277(2) .
C(3) C(1) 2.236(2) .
C(3) C(5) 2.551(2) .
C(3) C(8) 3.576(2) 3_756
C(3) C(11) 2.591(3) .
C(4) F(1) 3.561(2) .
C(4) F(2) 3.508(2) .
C(4) N(2) 2.829(2) .
C(4) C(1) 2.211(2) .
C(4) C(2) 2.251(2) .
C(4) C(6) 2.423(2) .
C(4) C(12) 2.581(3) .
C(4) B(1) 2.609(3) .
C(5) F(2) 3.598(2) 3_656
C(5) N(1) 2.408(2) .
C(5) N(2) 2.412(2) .
C(5) C(1) 3.518(2) .
C(5) C(3) 2.551(2) .
C(5) C(7) 2.548(3) .
C(5) C(9) 3.520(2) .
C(5) C(12) 3.189(3) .
C(5) C(13) 3.207(3) .
C(5) B(1) 2.977(3) .
C(6) F(1) 3.556(2) .
C(6) F(2) 3.508(2) .
C(6) N(1) 2.830(2) .
C(6) C(4) 2.423(2) .
C(6) C(8) 2.249(3) .
C(6) C(9) 2.213(3) .
C(6) C(13) 2.589(2) .
C(6) B(1) 2.612(2) .
C(7) N(2) 2.279(2) .
C(7) C(5) 2.548(3) .
C(7) C(9) 2.249(2) .
C(7) C(14) 2.579(3) .
C(8) N(2) 2.258(2) .
C(8) C(3) 3.576(2) 3_756
C(8) C(6) 2.249(3) .
C(8) C(13) 2.583(3) .
C(8) C(15) 2.603(3) .
C(9) F(1) 3.082(2) .
C(9) F(2) 3.098(2) .
C(9) C(5) 3.520(2) .
C(9) C(6) 2.213(3) .
C(9) C(7) 2.249(2) .
C(9) C(12) 3.591(3) 3_656
C(9) C(14) 2.587(3) .
C(9) B(1) 2.602(3) .
C(10) F(1) 3.170(3) .
C(10) F(2) 3.234(2) .
C(10) N(1) 2.500(2) .
C(10) C(2) 2.597(3) .
C(10) C(11) 3.166(3) .
C(10) B(1) 3.113(3) .
C(11) F(1) 3.582(3) 4_455
C(11) F(2) 3.462(3) 4_555
C(11) C(1) 2.577(3) .
C(11) C(3) 2.591(3) .
C(11) C(10) 3.166(3) .
C(11) C(12) 3.227(3) .
C(12) C(2) 2.584(3) .
C(12) C(4) 2.581(3) .
C(12) C(5) 3.189(3) .
C(12) C(9) 3.591(3) 3_656
C(12) C(11) 3.227(3) .
C(13) F(1) 3.500(2) 3_756
C(13) C(5) 3.207(3) .
C(13) C(6) 2.589(2) .
C(13) C(8) 2.583(3) .
C(13) C(14) 3.194(3) .
C(14) C(7) 2.579(3) .
C(14) C(9) 2.587(3) .
C(14) C(13) 3.194(3) .
C(14) C(15) 3.192(3) .
C(15) F(1) 3.143(2) .
C(15) F(2) 3.203(3) .
C(15) N(2) 2.490(3) .
C(15) C(8) 2.603(3) .
C(15) C(14) 3.192(3) .
C(15) B(1) 3.100(3) .
B(1) C(1) 2.609(3) .
B(1) C(4) 2.609(3) .
B(1) C(5) 2.977(3) .
B(1) C(6) 2.612(2) .
B(1) C(9) 2.602(3) .
B(1) C(10) 3.113(3) .
B(1) C(15) 3.100(3) .
F(1) H(1) 3.112 3_756
F(1) H(5) 2.995 3_756
F(1) H(7) 2.509 .
F(1) H(8) 2.583 .
F(1) H(9) 3.427 .
F(1) H(10) 2.718 4_554
F(1) H(14) 3.248 2_655
F(1) H(15) 3.225 3_756
F(1) H(17) 3.034 2_655
F(1) H(19) 3.484 .
F(2) H(1) 2.948 3_656
F(2) H(2) 3.071 4_454
F(2) H(3) 2.512 4_454
F(2) H(4) 3.055 3_656
F(2) H(5) 3.399 3_656
F(2) H(7) 3.079 .
F(2) H(8) 3.192 .
F(2) H(9) 2.895 .
F(2) H(15) 3.549 2_655
F(2) H(17) 3.306 2_655
F(2) H(19) 2.937 .
N(1) H(1) 3.258 .
N(1) H(2) 3.248 .
N(1) H(8) 2.681 .
N(1) H(9) 2.817 .
N(1) H(15) 3.130 3_756
N(2) H(1) 3.263 .
N(2) H(1) 3.589 3_756
N(2) H(4) 3.505 3_656
N(2) H(7) 2.647 .
N(2) H(18) 3.233 .
N(2) H(19) 2.843 .
C(1) H(2) 2.023 .
C(1) H(3) 2.756 .
C(1) H(5) 3.519 3_656
C(1) H(8) 2.023 .
C(1) H(9) 2.023 .
C(1) H(10) 2.899 .
C(1) H(11) 3.318 .
C(1) H(14) 3.051 3_656
C(1) H(15) 2.798 3_756
C(2) H(2) 2.679 .
C(2) H(3) 2.029 .
C(2) H(4) 3.310 .
C(2) H(8) 3.238 .
C(2) H(9) 3.121 .
C(2) H(10) 2.030 .
C(2) H(11) 2.029 .
C(2) H(12) 2.925 .
C(2) H(13) 2.776 .
C(2) H(14) 3.067 3_656
C(2) H(15) 3.268 3_756
C(2) H(16) 3.366 3_756
C(3) H(1) 2.786 .
C(3) H(3) 3.233 .
C(3) H(4) 2.023 .
C(3) H(10) 3.108 .
C(3) H(11) 2.687 .
C(3) H(12) 2.024 .
C(3) H(13) 2.023 .
C(3) H(16) 3.328 3_756
C(4) H(1) 2.017 .
C(4) H(4) 2.649 .
C(4) H(12) 3.093 .
C(4) H(13) 3.243 .
C(5) H(4) 2.828 .
C(5) H(5) 2.830 .
C(6) H(1) 2.021 .
C(6) H(5) 2.652 .
C(6) H(14) 3.199 .
C(6) H(15) 3.157 .
C(7) H(1) 2.785 .
C(7) H(5) 2.024 .
C(7) H(6) 3.181 .
C(7) H(14) 2.023 .
C(7) H(15) 2.023 .
C(7) H(16) 3.154 .
C(7) H(17) 2.657 .
C(8) H(5) 3.321 .
C(8) H(6) 2.023 .
C(8) H(7) 3.269 .
C(8) H(12) 3.204 3_756
C(8) H(13) 3.149 3_656
C(8) H(14) 2.814 .
C(8) H(15) 2.869 .
C(8) H(16) 2.023 .
C(8) H(17) 2.022 .
C(8) H(18) 2.699 .
C(8) H(19) 3.092 .
C(9) H(4) 3.412 3_656
C(9) H(6) 2.822 .
C(9) H(7) 2.020 .
C(9) H(12) 3.166 3_756
C(9) H(13) 3.083 3_656
C(9) H(16) 2.852 .
C(9) H(17) 3.334 .
C(9) H(18) 2.021 .
C(9) H(19) 2.021 .
C(10) H(3) 2.990 .
C(10) H(4) 3.312 2_656
C(10) H(10) 3.279 .
C(10) H(14) 3.245 3_656
C(10) H(15) 3.016 3_756
C(10) H(16) 3.583 2_655
C(10) H(17) 3.242 2_655
C(10) H(19) 3.443 4_555
C(11) H(2) 2.767 .
C(11) H(5) 3.368 2_656
C(11) H(6) 3.546 3_656
C(11) H(9) 3.548 4_555
C(11) H(12) 3.374 .
C(11) H(13) 3.060 .
C(11) H(14) 3.258 3_656
C(11) H(16) 3.312 3_756
C(11) H(18) 3.396 1_556
C(12) H(1) 2.945 .
C(12) H(2) 3.312 2_646
C(12) H(6) 3.514 1_556
C(12) H(11) 2.856 .
C(12) H(16) 3.583 1_556
C(12) H(16) 3.209 3_756
C(12) H(18) 3.568 3_756
C(12) H(19) 3.317 3_656
C(13) H(1) 2.967 .
C(13) H(7) 3.211 2_645
C(13) H(8) 3.443 3_756
C(13) H(9) 3.363 3_656
C(13) H(10) 3.475 3_656
C(13) H(17) 2.788 .
C(14) H(8) 3.102 2_645
C(14) H(9) 3.409 2_645
C(14) H(10) 3.303 3_656
C(14) H(12) 3.194 3_756
C(14) H(13) 3.517 1_554
C(14) H(13) 3.445 3_656
C(14) H(14) 3.118 .
C(14) H(15) 3.224 .
C(14) H(18) 2.827 .
C(15) H(6) 3.127 .
C(15) H(11) 3.141 1_554
C(15) H(12) 3.139 3_756
C(15) H(13) 3.306 3_656
C(15) H(14) 3.453 2_655
C(15) H(15) 3.546 2_655
C(15) H(16) 3.196 .
B(1) H(7) 2.860 .
B(1) H(8) 2.932 .
B(1) H(9) 3.191 .
B(1) H(19) 3.248 .
H(1) F(1) 3.112 3_756
H(1) F(2) 2.948 3_656
H(1) N(1) 3.258 .
H(1) N(2) 3.263 .
H(1) N(2) 3.589 3_756
H(1) C(3) 2.786 .
H(1) C(4) 2.017 .
H(1) C(6) 2.021 .
H(1) C(7) 2.785 .
H(1) C(12) 2.945 .
H(1) C(13) 2.967 .
H(1) H(3) 3.537 2_646
H(1) H(4) 2.345 .
H(1) H(5) 2.343 .
H(1) H(12) 3.394 .
H(1) H(15) 3.539 .
H(2) F(2) 3.071 4_555
H(2) N(1) 3.248 .
H(2) C(1) 2.023 .
H(2) C(2) 2.679 .
H(2) C(11) 2.767 .
H(2) C(12) 3.312 2_656
H(2) H(3) 2.387 .
H(2) H(4) 2.567 2_656
H(2) H(7) 3.365 4_455
H(2) H(8) 1.551 .
H(2) H(9) 1.551 .
H(2) H(10) 2.848 .
H(2) H(12) 3.380 2_656
H(2) H(13) 3.560 2_656
H(2) H(14) 3.367 3_656
H(2) H(15) 3.153 3_756
H(2) H(19) 3.130 4_555
H(3) F(2) 2.512 4_555
H(3) C(1) 2.756 .
H(3) C(2) 2.029 .
H(3) C(3) 3.233 .
H(3) C(10) 2.990 .
H(3) H(1) 3.537 2_656
H(3) H(2) 2.387 .
H(3) H(5) 2.988 2_656
H(3) H(8) 3.599 .
H(3) H(9) 3.020 4_555
H(3) H(10) 1.551 .
H(3) H(11) 1.551 .
H(3) H(15) 3.523 3_756
H(3) H(16) 3.275 3_756
H(3) H(17) 3.262 3_756
H(4) F(2) 3.055 3_656
H(4) N(2) 3.505 3_656
H(4) C(2) 3.310 .
H(4) C(3) 2.023 .
H(4) C(4) 2.649 .
H(4) C(5) 2.828 .
H(4) C(9) 3.412 3_656
H(4) C(10) 3.312 2_646
H(4) H(1) 2.345 .
H(4) H(2) 2.567 2_646
H(4) H(7) 3.522 3_756
H(4) H(8) 3.463 2_646
H(4) H(9) 3.471 2_646
H(4) H(12) 1.551 .
H(4) H(13) 1.551 .
H(4) H(19) 2.964 3_656
H(5) F(1) 2.995 3_756
H(5) F(2) 3.399 3_656
H(5) C(1) 3.519 3_656
H(5) C(5) 2.830 .
H(5) C(6) 2.652 .
H(5) C(7) 2.024 .
H(5) C(8) 3.321 .
H(5) C(11) 3.368 2_646
H(5) H(1) 2.343 .
H(5) H(3) 2.988 2_646
H(5) H(7) 3.383 2_645
H(5) H(8) 3.459 3_756
H(5) H(9) 3.030 3_656
H(5) H(10) 3.165 2_646
H(5) H(11) 3.403 2_646
H(5) H(14) 1.551 .
H(5) H(15) 1.551 .
H(6) C(7) 3.181 .
H(6) C(8) 2.023 .
H(6) C(9) 2.822 .
H(6) C(11) 3.546 3_656
H(6) C(12) 3.514 1_554
H(6) C(15) 3.127 .
H(6) H(8) 2.951 2_645
H(6) H(9) 3.561 2_645
H(6) H(10) 3.073 3_656
H(6) H(11) 3.269 3_656
H(6) H(12) 3.439 1_554
H(6) H(13) 2.878 1_554
H(6) H(13) 2.856 3_656
H(6) H(16) 1.551 .
H(6) H(17) 1.551 .
H(6) H(18) 2.714 .
H(6) H(18) 3.461 3_655
H(6) H(19) 3.345 .
H(6) H(19) 3.045 3_655
H(7) F(1) 2.509 .
H(7) F(2) 3.079 .
H(7) N(2) 2.647 .
H(7) C(8) 3.269 .
H(7) C(9) 2.020 .
H(7) C(13) 3.211 2_655
H(7) B(1) 2.860 .
H(7) H(2) 3.365 4_554
H(7) H(4) 3.522 3_756
H(7) H(5) 3.383 2_655
H(7) H(9) 3.061 4_554
H(7) H(11) 3.321 1_554
H(7) H(12) 3.143 3_756
H(7) H(14) 2.672 2_655
H(7) H(15) 3.088 2_655
H(7) H(18) 1.551 .
H(7) H(19) 1.551 .
H(8) F(1) 2.583 .
H(8) F(2) 3.192 .
H(8) N(1) 2.681 .
H(8) C(1) 2.023 .
H(8) C(2) 3.238 .
H(8) C(13) 3.443 3_756
H(8) C(14) 3.102 2_655
H(8) B(1) 2.932 .
H(8) H(2) 1.551 .
H(8) H(3) 3.599 .
H(8) H(4) 3.463 2_656
H(8) H(5) 3.459 3_756
H(8) H(6) 2.951 2_655
H(8) H(9) 1.551 .
H(8) H(10) 3.541 4_554
H(8) H(15) 2.624 3_756
H(8) H(16) 3.242 2_655
H(8) H(17) 2.621 2_655
H(8) H(19) 2.871 4_555
H(9) F(1) 3.427 .
H(9) F(2) 2.895 .
H(9) N(1) 2.817 .
H(9) C(1) 2.023 .
H(9) C(2) 3.121 .
H(9) C(11) 3.548 4_454
H(9) C(13) 3.363 3_656
H(9) C(14) 3.409 2_655
H(9) B(1) 3.191 .
H(9) H(2) 1.551 .
H(9) H(3) 3.020 4_454
H(9) H(4) 3.471 2_656
H(9) H(5) 3.030 3_656
H(9) H(6) 3.561 2_655
H(9) H(7) 3.061 4_455
H(9) H(8) 1.551 .
H(9) H(10) 3.559 .
H(9) H(11) 3.181 4_454
H(9) H(14) 2.817 3_656
H(9) H(16) 3.131 2_655
H(9) H(17) 3.004 2_655
H(9) H(18) 3.468 4_455
H(10) F(1) 2.718 4_455
H(10) C(1) 2.899 .
H(10) C(2) 2.030 .
H(10) C(3) 3.108 .
H(10) C(10) 3.279 .
H(10) C(13) 3.475 3_656
H(10) C(14) 3.303 3_656
H(10) H(2) 2.848 .
H(10) H(3) 1.551 .
H(10) H(5) 3.165 2_656
H(10) H(6) 3.073 3_656
H(10) H(8) 3.541 4_455
H(10) H(9) 3.559 .
H(10) H(11) 1.551 .
H(10) H(13) 3.375 .
H(10) H(14) 2.611 3_656
H(10) H(17) 2.851 3_656
H(11) C(1) 3.318 .
H(11) C(2) 2.029 .
H(11) C(3) 2.687 .
H(11) C(12) 2.856 .
H(11) C(15) 3.141 1_556
H(11) H(3) 1.551 .
H(11) H(5) 3.403 2_656
H(11) H(6) 3.269 3_656
H(11) H(7) 3.321 1_556
H(11) H(9) 3.181 4_555
H(11) H(10) 1.551 .
H(11) H(12) 2.853 .
H(11) H(13) 2.580 .
H(11) H(16) 2.860 3_756
H(11) H(17) 3.567 3_756
H(11) H(18) 2.478 1_556
H(11) H(19) 3.171 1_556
H(12) C(2) 2.925 .
H(12) C(3) 2.024 .
H(12) C(4) 3.093 .
H(12) C(8) 3.204 3_756
H(12) C(9) 3.166 3_756
H(12) C(11) 3.374 .
H(12) C(14) 3.194 3_756
H(12) C(15) 3.139 3_756
H(12) H(1) 3.394 .
H(12) H(2) 3.380 2_646
H(12) H(4) 1.551 .
H(12) H(6) 3.439 1_556
H(12) H(7) 3.143 3_756
H(12) H(11) 2.853 .
H(12) H(13) 1.551 .
H(12) H(16) 3.099 1_556
H(12) H(16) 2.449 3_756
H(12) H(18) 3.455 1_556
H(12) H(18) 2.690 3_756
H(13) C(2) 2.776 .
H(13) C(3) 2.023 .
H(13) C(4) 3.243 .
H(13) C(8) 3.149 3_656
H(13) C(9) 3.083 3_656
H(13) C(11) 3.060 .
H(13) C(14) 3.517 1_556
H(13) C(14) 3.445 3_656
H(13) C(15) 3.306 3_656
H(13) H(2) 3.560 2_646
H(13) H(4) 1.551 .
H(13) H(6) 2.878 1_556
H(13) H(6) 2.856 3_656
H(13) H(10) 3.375 .
H(13) H(11) 2.580 .
H(13) H(12) 1.551 .
H(13) H(16) 3.274 1_556
H(13) H(18) 3.165 1_556
H(13) H(18) 3.577 3_656
H(13) H(19) 2.787 3_656
H(14) F(1) 3.248 2_645
H(14) C(1) 3.051 3_656
H(14) C(2) 3.067 3_656
H(14) C(6) 3.199 .
H(14) C(7) 2.023 .
H(14) C(8) 2.814 .
H(14) C(10) 3.245 3_656
H(14) C(11) 3.258 3_656
H(14) C(14) 3.118 .
H(14) C(15) 3.453 2_645
H(14) H(2) 3.367 3_656
H(14) H(5) 1.551 .
H(14) H(7) 2.672 2_645
H(14) H(9) 2.817 3_656
H(14) H(10) 2.611 3_656
H(14) H(15) 1.551 .
H(14) H(17) 2.564 .
H(14) H(19) 3.450 2_645
H(15) F(1) 3.225 3_756
H(15) F(2) 3.549 2_645
H(15) N(1) 3.130 3_756
H(15) C(1) 2.798 3_756
H(15) C(2) 3.268 3_756
H(15) C(6) 3.157 .
H(15) C(7) 2.023 .
H(15) C(8) 2.869 .
H(15) C(10) 3.016 3_756
H(15) C(14) 3.224 .
H(15) C(15) 3.546 2_645
H(15) H(1) 3.539 .
H(15) H(2) 3.153 3_756
H(15) H(3) 3.523 3_756
H(15) H(5) 1.551 .
H(15) H(7) 3.088 2_645
H(15) H(8) 2.624 3_756
H(15) H(14) 1.551 .
H(15) H(17) 2.716 .
H(15) H(19) 3.122 2_645
H(16) C(2) 3.366 3_756
H(16) C(3) 3.328 3_756
H(16) C(7) 3.154 .
H(16) C(8) 2.023 .
H(16) C(9) 2.852 .
H(16) C(10) 3.583 2_645
H(16) C(11) 3.312 3_756
H(16) C(12) 3.583 1_554
H(16) C(12) 3.209 3_756
H(16) C(15) 3.196 .
H(16) H(3) 3.275 3_756
H(16) H(6) 1.551 .
H(16) H(8) 3.242 2_645
H(16) H(9) 3.131 2_645
H(16) H(11) 2.860 3_756
H(16) H(12) 3.099 1_554
H(16) H(12) 2.449 3_756
H(16) H(13) 3.274 1_554
H(16) H(17) 1.551 .
H(16) H(18) 2.633 .
H(17) F(1) 3.034 2_645
H(17) F(2) 3.306 2_645
H(17) C(7) 2.657 .
H(17) C(8) 2.022 .
H(17) C(9) 3.334 .
H(17) C(10) 3.242 2_645
H(17) C(13) 2.788 .
H(17) H(3) 3.262 3_756
H(17) H(6) 1.551 .
H(17) H(8) 2.621 2_645
H(17) H(9) 3.004 2_645
H(17) H(10) 2.851 3_656
H(17) H(11) 3.567 3_756
H(17) H(14) 2.564 .
H(17) H(15) 2.716 .
H(17) H(16) 1.551 .
H(18) N(2) 3.233 .
H(18) C(8) 2.699 .
H(18) C(9) 2.021 .
H(18) C(11) 3.396 1_554
H(18) C(12) 3.568 3_756
H(18) C(14) 2.827 .
H(18) H(6) 2.714 .
H(18) H(6) 3.461 3_655
H(18) H(7) 1.551 .
H(18) H(9) 3.468 4_554
H(18) H(11) 2.478 1_554
H(18) H(12) 3.455 1_554
H(18) H(12) 2.690 3_756
H(18) H(13) 3.165 1_554
H(18) H(13) 3.577 3_656
H(18) H(16) 2.633 .
H(18) H(19) 1.551 .
H(19) F(1) 3.484 .
H(19) F(2) 2.937 .
H(19) N(2) 2.843 .
H(19) C(8) 3.092 .
H(19) C(9) 2.021 .
H(19) C(10) 3.443 4_454
H(19) C(12) 3.317 3_656
H(19) B(1) 3.248 .
H(19) H(2) 3.130 4_454
H(19) H(4) 2.964 3_656
H(19) H(6) 3.345 .
H(19) H(6) 3.045 3_655
H(19) H(7) 1.551 .
H(19) H(8) 2.871 4_454
H(19) H(11) 3.171 1_554
H(19) H(13) 2.787 3_656
H(19) H(14) 3.450 2_655
H(19) H(15) 3.122 2_655
H(19) H(18) 1.551 .

loop_
_geom_torsion_atom_site_label_1
_geom_torsion_atom_site_label_2
_geom_torsion_atom_site_label_3
_geom_torsion_atom_site_label_4
_geom_torsion
C(1) N(1) C(4) C(3) 0.3(2)
C(1) N(1) C(4) C(5) -179.75(17)
C(4) N(1) C(1) C(2) -0.05(17)
C(4) N(1) C(1) C(10) -179.96(13)
C(1) N(1) B(1) F(1) 59.0(2)
C(1) N(1) B(1) F(2) -61.6(2)
C(1) N(1) B(1) N(2) 178.71(18)
B(1) N(1) C(1) C(2) 178.01(18)
B(1) N(1) C(1) C(10) -1.9(3)
C(4) N(1) B(1) F(1) -123.26(19)
C(4) N(1) B(1) F(2) 116.18(19)
C(4) N(1) B(1) N(2) -3.5(2)
B(1) N(1) C(4) C(3) -177.80(17)
B(1) N(1) C(4) C(5) 2.1(2)
C(6) N(2) C(9) C(8) 0.6(2)
C(6) N(2) C(9) C(15) 179.45(19)
C(9) N(2) C(6) C(5) -179.97(12)
C(9) N(2) C(6) C(7) -0.5(2)
C(6) N(2) B(1) F(1) 123.51(19)
C(6) N(2) B(1) F(2) -116.7(2)
C(6) N(2) B(1) N(1) 3.3(2)
B(1) N(2) C(6) C(5) -1.7(2)
B(1) N(2) C(6) C(7) 177.77(17)
C(9) N(2) B(1) F(1) -58.5(2)
C(9) N(2) B(1) F(2) 61.2(2)
C(9) N(2) B(1) N(1) -178.73(17)
B(1) N(2) C(9) C(8) -177.58(18)
B(1) N(2) C(9) C(15) 1.2(3)
N(1) C(1) C(2) C(3) -0.3(2)
N(1) C(1) C(2) C(11) -179.8(2)
C(10) C(1) C(2) C(3) 179.6(2)
C(10) C(1) C(2) C(11) 0.1(2)
C(1) C(2) C(3) C(4) 0.5(2)
C(1) C(2) C(3) C(12) 179.90(16)
C(11) C(2) C(3) C(4) -180.0(2)
C(11) C(2) C(3) C(12) -0.6(3)
C(2) C(3) C(4) N(1) -0.5(2)
C(2) C(3) C(4) C(5) 179.6(2)
C(12) C(3) C(4) N(1) -179.97(14)
C(12) C(3) C(4) C(5) 0.1(2)
N(1) C(4) C(5) C(6) 0.2(2)
C(3) C(4) C(5) C(6) -179.93(15)
C(4) C(5) C(6) N(2) -0.4(2)
C(4) C(5) C(6) C(7) -179.68(19)
N(2) C(6) C(7) C(8) 0.2(2)
N(2) C(6) C(7) C(13) -178.96(18)
C(5) C(6) C(7) C(8) 179.6(2)
C(5) C(6) C(7) C(13) 0.4(3)
C(6) C(7) C(8) C(9) 0.2(2)
C(6) C(7) C(8) C(14) -179.8(2)
C(13) C(7) C(8) C(9) 179.3(2)
C(13) C(7) C(8) C(14) -0.7(3)
C(7) C(8) C(9) N(2) -0.5(2)
C(7) C(8) C(9) C(15) -179.2(2)
C(14) C(8) C(9) N(2) 179.5(2)
C(14) C(8) C(9) C(15) 0.8(3)
